data_1576728
loop_
_publ_author_name
'Kunhiraman, Anusree A.'
'Patra, Koushik'
'Kumar Choutipalli, Venkata Surya'
'Godara, Manjeet'
'Shuford, Kevin L.'
'Baidya, Mahiuddin'

_publ_section_title
;
 Unlocking radical reactivity of cyclic diaryl
 &#x3bb;<sup>3</sup>-chloranes through NHC-catalyzed three-component
 coupling.
;
_journal_issue 8
_journal_name_full 'Chemical science'
_journal_page_first 4277
_journal_page_last 4284
_journal_paper_doi 10.1039/d5sc09326k
_journal_volume 17
_journal_year 2026
_chemical_formula_sum 'C34 H22 Cl N O'
_chemical_formula_weight 495.97
_space_group_crystal_system monoclinic
_space_group_IT_number 14
_space_group_name_Hall '-P 2yn'
_space_group_name_H-M_alt 'P 1 21/n 1'
_atom_sites_solution_hydrogens geom
_audit_block_doi 10.5517/ccdc.csd.cc2myjjn
_audit_creation_method SHELXL-2019/3
_audit_update_record
;
2025-04-07 deposited with the CCDC.	2025-12-29 downloaded from the CCDC.
;
_cell_angle_alpha 90
_cell_angle_beta 92.692(6)
_cell_angle_gamma 90
_cell_formula_units_Z 4
_cell_length_a 9.314(2)
_cell_length_b 24.125(6)
_cell_length_c 11.578(3)
_cell_measurement_reflns_used 5366
_cell_measurement_temperature 296(2)
_cell_measurement_theta_max 22.41
_cell_measurement_theta_min 2.44
_cell_volume 2598.7(11)
_computing_cell_refinement 'APEX2/SAINT (Bruker, 2004)'
_computing_data_collection 'APEX2 (Bruker, 2004)'
_computing_data_reduction 'SAINT/XPREP (Bruker, 2004)'
_computing_structure_refinement 'SHELXL-2019/2 (Sheldrick, 2019), WinGX'
_computing_structure_solution 'SHELXT 2018/2 (Sheldrick, 2018)'
_diffrn_ambient_temperature 296(2)
_diffrn_measured_fraction_theta_full 0.977
_diffrn_measured_fraction_theta_max 0.976
_diffrn_measurement_device_type 'Bruker APEX-II diffractometer'
_diffrn_measurement_method '\f and \w scans'
_diffrn_radiation_type MoK\a
_diffrn_radiation_wavelength 0.71073
_diffrn_reflns_av_R_equivalents 0.0955
_diffrn_reflns_av_unetI/netI 0.0808
_diffrn_reflns_Laue_measured_fraction_full 0.977
_diffrn_reflns_Laue_measured_fraction_max 0.976
_diffrn_reflns_limit_h_max 11
_diffrn_reflns_limit_h_min -11
_diffrn_reflns_limit_k_max 28
_diffrn_reflns_limit_k_min -28
_diffrn_reflns_limit_l_max 13
_diffrn_reflns_limit_l_min -13
_diffrn_reflns_number 37790
_diffrn_reflns_point_group_measured_fraction_full 0.977
_diffrn_reflns_point_group_measured_fraction_max 0.976
_diffrn_reflns_theta_full 25.242
_diffrn_reflns_theta_max 25.264
_diffrn_reflns_theta_min 2.346
_diffrn_source 'sealed tube'
_exptl_absorpt_coefficient_mu 0.175
_exptl_absorpt_correction_T_max 1.0000
_exptl_absorpt_correction_T_min 0.8641
_exptl_absorpt_correction_type multi-scan
_exptl_absorpt_process_details
;
SADABS-2016/2 - Bruker AXS area detector 
scaling and absorption correction
;
_exptl_crystal_colour colorless
_exptl_crystal_density_diffrn 1.268
_exptl_crystal_description block
_exptl_crystal_F_000 1032
_exptl_crystal_size_max 0.596
_exptl_crystal_size_mid 0.520
_exptl_crystal_size_min 0.406
_refine_diff_density_max 0.168
_refine_diff_density_min -0.251
_refine_diff_density_rms 0.044
_refine_ls_extinction_coef 0.0034(5)
_refine_ls_extinction_expression Fc^*^=kFc[1+0.001xFc^2^\l^3^/sin(2\q)]^-1/4^
_refine_ls_extinction_method 'SHELXL-2019/2 (Sheldrick 2019)'
_refine_ls_goodness_of_fit_ref 1.070
_refine_ls_hydrogen_treatment constr
_refine_ls_matrix_type full
_refine_ls_number_parameters 375
_refine_ls_number_reflns 4593
_refine_ls_number_restraints 86
_refine_ls_restrained_S_all 1.070
_refine_ls_R_factor_all 0.1665
_refine_ls_R_factor_gt 0.0756
_refine_ls_shift/su_max 0.000
_refine_ls_shift/su_mean 0.000
_refine_ls_structure_factor_coef Fsqd
_refine_ls_weighting_details 'w=1/[\s^2^(Fo^2^)+(0.0258P)^2^+4.0287P] where P=(Fo^2^+2Fc^2^)/3'
_refine_ls_weighting_scheme calc
_refine_ls_wR_factor_gt 0.1537
_refine_ls_wR_factor_ref 0.1824
_reflns_Friedel_coverage 0.000
_reflns_number_gt 2253
_reflns_number_total 4593
_reflns_threshold_expression 'I > 2\s(I)'
_cod_data_source_file d5sc09326k3.cif
_cod_data_source_block shelx
_cod_original_sg_symbol_H-M 'P 21/n'
_cod_database_code 1576728
_shelx_shelxl_version_number 2019/3
_shelx_space_group_comment
;
The symmetry employed for this shelxl refinement is uniquely defined
by the following loop, which should always be used as a source of
symmetry information in preference to the above space-group names.
They are only intended as comments.
;
_shelx_estimated_absorpt_t_min 0.903
_shelx_estimated_absorpt_t_max 0.932

loop_
_space_group_symop_operation_xyz
'x, y, z'
'-x+1/2, y+1/2, -z+1/2'
'-x, -y, -z'
'x-1/2, -y-1/2, z-1/2'

loop_
_atom_site_label
_atom_site_type_symbol
_atom_site_fract_x
_atom_site_fract_y
_atom_site_fract_z
_atom_site_U_iso_or_equiv
_atom_site_adp_type
_atom_site_occupancy
_atom_site_site_symmetry_order
_atom_site_calc_flag
_atom_site_refinement_flags_posn
_atom_site_refinement_flags_adp
_atom_site_refinement_flags_occupancy
_atom_site_disorder_assembly
_atom_site_disorder_group
Cl1 Cl 1.2195(3) 0.29580(9) 0.6754(2) 0.1051(10) Uani 0.775(4) 1 d D U P A 1
C1 C 1.1086(6) 0.2955(2) 0.5528(4) 0.069(2) Uani 0.775(4) 1 d DG U P A 1
C2 C 1.0848(7) 0.24618(17) 0.4930(5) 0.101(3) Uani 0.775(4) 1 d G U P A 1
H2 H 1.128909 0.213700 0.519408 0.121 Uiso 0.775(4) 1 calc R U P A 1
C3 C 0.9949(8) 0.24539(19) 0.3937(5) 0.105(3) Uani 0.775(4) 1 d G U P A 1
H3 H 0.978914 0.212373 0.353686 0.126 Uiso 0.775(4) 1 calc R U P A 1
C4 C 0.9289(6) 0.2939(2) 0.3543(4) 0.094(2) Uani 0.775(4) 1 d G U P A 1
H4 H 0.868756 0.293408 0.287835 0.113 Uiso 0.775(4) 1 calc R U P A 1
C5 C 0.9528(7) 0.34329(19) 0.4141(5) 0.074(3) Uani 0.775(4) 1 d G U P A 1
H5 H 0.908593 0.375771 0.387705 0.089 Uiso 0.775(4) 1 calc R U P A 1
C6 C 1.0426(7) 0.34408(17) 0.5134(5) 0.057(2) Uani 0.775(4) 1 d DG U P A 1
Cl1' Cl 0.9121(14) 0.3616(5) 0.3693(8) 0.124(4) Uani 0.225(4) 1 d D U P A 2
C1' C 1.007(3) 0.3170(8) 0.4506(19) 0.096(8) Uani 0.225(4) 1 d DG U P A 2
C2' C 1.000(3) 0.2614(10) 0.4189(19) 0.123(9) Uani 0.225(4) 1 d G U P A 2
H2' H 0.951321 0.251049 0.350315 0.148 Uiso 0.225(4) 1 calc R U P A 2
C3' C 1.065(3) 0.2214(6) 0.490(2) 0.146(10) Uani 0.225(4) 1 d G U P A 2
H3' H 1.060575 0.184240 0.468749 0.175 Uiso 0.225(4) 1 calc R U P A 2
C4' C 1.138(3) 0.2369(8) 0.5925(19) 0.137(9) Uani 0.225(4) 1 d G U P A 2
H4' H 1.181701 0.210148 0.639955 0.165 Uiso 0.225(4) 1 calc R U P A 2
C5' C 1.145(3) 0.2925(9) 0.6241(17) 0.115(9) Uani 0.225(4) 1 d G U P A 2
H5' H 1.193572 0.302865 0.692729 0.138 Uiso 0.225(4) 1 calc R U P A 2
C6' C 1.080(3) 0.3325(6) 0.553(2) 0.087(8) Uani 0.225(4) 1 d DG U P A 2
C7 C 1.0706(5) 0.39632(18) 0.5798(4) 0.0533(12) Uani 1 1 d D . . . .
C8 C 1.1593(5) 0.4367(2) 0.5324(4) 0.0717(15) Uani 1 1 d . . . . .
H8 H 1.203966 0.428919 0.464049 0.086 Uiso 1 1 calc R U . . .
C9 C 1.1815(6) 0.4865(2) 0.5833(5) 0.0768(16) Uani 1 1 d . . . . .
H9 H 1.243221 0.512002 0.551664 0.092 Uiso 1 1 calc R U . . .
C10 C 1.1129(6) 0.4991(2) 0.6813(5) 0.0756(16) Uani 1 1 d . . . . .
H10 H 1.127108 0.533581 0.715881 0.091 Uiso 1 1 calc R U . . .
C11 C 1.0235(5) 0.46151(19) 0.7291(4) 0.0644(13) Uani 1 1 d . . . . .
H11 H 0.977482 0.470913 0.795922 0.077 Uiso 1 1 calc R U . . .
C12 C 0.9999(4) 0.40971(18) 0.6803(4) 0.0486(11) Uani 1 1 d . . . . .
C13 C 0.8896(4) 0.36952(17) 0.7260(3) 0.0474(11) Uani 1 1 d . . . . .
H13 H 0.923311 0.331416 0.716151 0.057 Uiso 1 1 calc R U . . .
C14 C 0.8537(5) 0.37840(18) 0.8505(4) 0.0542(12) Uani 1 1 d . . . . .
C15 C 0.9354(6) 0.3749(2) 0.9514(4) 0.0770(16) Uani 1 1 d . . . . .
H15 H 1.031708 0.364704 0.951256 0.092 Uiso 1 1 calc R U . . .
C16 C 0.8695(7) 0.3870(3) 1.0559(4) 0.098(2) Uani 1 1 d . . . . .
H16 H 0.923766 0.383671 1.125090 0.118 Uiso 1 1 calc R U . . .
C17 C 0.7297(7) 0.4035(3) 1.0597(5) 0.098(2) Uani 1 1 d . . . . .
H17 H 0.691607 0.412104 1.130328 0.117 Uiso 1 1 calc R U . . .
C18 C 0.6428(6) 0.4077(2) 0.9576(4) 0.0715(15) Uani 1 1 d . . . . .
C19 C 0.4967(7) 0.4231(3) 0.9446(5) 0.0932(19) Uani 1 1 d . . . . .
H19 H 0.447444 0.433251 1.009442 0.112 Uiso 1 1 calc R U . . .
C20 C 0.4274(6) 0.4234(2) 0.8395(6) 0.0867(18) Uani 1 1 d . . . . .
H20 H 0.330729 0.433272 0.834528 0.104 Uiso 1 1 calc R U . . .
C21 C 0.4942(5) 0.40959(19) 0.7376(4) 0.0641(13) Uani 1 1 d . . . . .
H21 H 0.443439 0.410030 0.666479 0.077 Uiso 1 1 calc R U . . .
C22 C 0.6362(5) 0.39542(17) 0.7460(4) 0.0481(11) Uani 1 1 d . . . . .
C23 C 0.7092(5) 0.39444(18) 0.8544(4) 0.0549(12) Uani 1 1 d . . . . .
C24 C 0.7414(4) 0.37748(16) 0.6557(3) 0.0464(11) Uani 1 1 d . . . . .
H24 H 0.750317 0.406851 0.598001 0.056 Uiso 1 1 calc R U . . .
C25 C 0.6853(5) 0.32502(19) 0.5974(4) 0.0538(12) Uani 1 1 d . . . . .
C26 C 0.5819(5) 0.33128(18) 0.4960(4) 0.0512(11) Uani 1 1 d . . . . .
C27 C 0.5106(6) 0.28423(19) 0.4493(4) 0.0709(15) Uani 1 1 d . . . . .
H27 H 0.529317 0.249174 0.479867 0.085 Uiso 1 1 calc R U . . .
C28 C 0.4142(6) 0.2911(2) 0.3590(4) 0.0746(15) Uani 1 1 d . . . . .
H28 H 0.366370 0.260515 0.327062 0.089 Uiso 1 1 calc R U . . .
C29 C 0.3863(5) 0.34394(19) 0.3136(4) 0.0561(12) Uani 1 1 d . . . . .
C30 C 0.2845(5) 0.3546(2) 0.2223(4) 0.0711(15) Uani 1 1 d . . . . .
H30 H 0.233193 0.325463 0.187548 0.085 Uiso 1 1 calc R U . . .
C31 C 0.2615(5) 0.4073(2) 0.1853(4) 0.0688(14) Uani 1 1 d . . . . .
H31 H 0.192899 0.414161 0.126069 0.083 Uiso 1 1 calc R U . . .
C32 C 0.3398(5) 0.4514(2) 0.2350(4) 0.0615(13) Uani 1 1 d . . . . .
H32 H 0.322994 0.487178 0.207864 0.074 Uiso 1 1 calc R U . . .
C33 C 0.4392(5) 0.44290(19) 0.3216(4) 0.0553(12) Uani 1 1 d . . . . .
H33 H 0.490956 0.472652 0.353137 0.066 Uiso 1 1 calc R U . . .
C34 C 0.4647(4) 0.38854(17) 0.3646(3) 0.0467(11) Uani 1 1 d . . . . .
N1 N 0.5614(4) 0.38182(14) 0.4557(3) 0.0488(9) Uani 1 1 d . . . . .
O1 O 0.7181(4) 0.27892(13) 0.6351(3) 0.0783(11) Uani 1 1 d . . . . .

loop_
_atom_site_aniso_label
_atom_site_aniso_U_11
_atom_site_aniso_U_22
_atom_site_aniso_U_33
_atom_site_aniso_U_23
_atom_site_aniso_U_13
_atom_site_aniso_U_12
Cl1 0.0981(18) 0.0889(15) 0.1243(19) -0.0005(13) -0.0369(14) 0.0331(12)
C1 0.066(5) 0.063(4) 0.077(5) -0.008(4) 0.002(4) 0.009(4)
C2 0.111(7) 0.062(5) 0.129(7) -0.028(5) 0.001(6) 0.015(5)
C3 0.126(7) 0.076(6) 0.111(7) -0.040(5) 0.002(6) 0.003(5)
C4 0.116(7) 0.089(6) 0.077(5) -0.013(4) -0.004(5) -0.008(5)
C5 0.081(7) 0.077(6) 0.064(6) -0.003(5) 0.003(5) -0.003(5)
C6 0.052(5) 0.063(4) 0.058(5) 0.000(4) 0.015(4) -0.003(3)
Cl1' 0.153(10) 0.144(9) 0.074(6) -0.012(6) 0.002(6) -0.004(7)
C1' 0.122(18) 0.091(15) 0.076(15) -0.041(13) 0.030(14) 0.003(14)
C2' 0.15(2) 0.105(17) 0.112(18) -0.055(15) 0.028(17) 0.012(16)
C3' 0.18(2) 0.126(18) 0.137(19) -0.051(16) 0.031(18) 0.018(16)
C4' 0.17(2) 0.126(17) 0.114(17) -0.033(16) 0.030(17) 0.031(16)
C5' 0.14(2) 0.112(17) 0.100(18) -0.035(15) 0.039(17) 0.027(16)
C6' 0.11(2) 0.095(17) 0.063(15) -0.012(14) 0.039(14) 0.012(15)
C7 0.045(3) 0.057(3) 0.059(3) -0.005(2) 0.008(2) -0.002(2)
C8 0.057(4) 0.088(4) 0.071(3) 0.005(3) 0.019(3) -0.003(3)
C9 0.055(4) 0.074(4) 0.101(5) 0.022(3) -0.005(3) -0.018(3)
C10 0.075(4) 0.052(3) 0.099(4) 0.002(3) -0.008(3) -0.014(3)
C11 0.066(4) 0.053(3) 0.075(3) -0.009(3) 0.008(3) -0.002(3)
C12 0.038(3) 0.055(3) 0.053(3) 0.000(2) -0.001(2) 0.003(2)
C13 0.045(3) 0.049(3) 0.048(3) 0.002(2) 0.002(2) 0.002(2)
C14 0.050(3) 0.067(3) 0.046(3) 0.001(2) 0.002(2) 0.000(2)
C15 0.069(4) 0.108(4) 0.053(3) 0.005(3) -0.005(3) 0.002(3)
C16 0.089(5) 0.157(6) 0.048(3) -0.006(4) -0.004(3) -0.012(5)
C17 0.099(5) 0.145(6) 0.050(3) -0.012(3) 0.015(4) -0.012(4)
C18 0.060(4) 0.096(4) 0.059(3) -0.009(3) 0.011(3) -0.002(3)
C19 0.072(5) 0.126(5) 0.084(4) -0.024(4) 0.028(4) 0.001(4)
C20 0.052(4) 0.105(5) 0.105(5) -0.014(4) 0.025(4) 0.009(3)
C21 0.049(3) 0.067(3) 0.076(3) 0.003(3) -0.005(3) 0.003(3)
C22 0.045(3) 0.048(3) 0.052(3) 0.001(2) 0.001(2) 0.000(2)
C23 0.055(3) 0.059(3) 0.052(3) 0.002(2) 0.008(2) -0.005(2)
C24 0.048(3) 0.045(2) 0.046(2) 0.002(2) -0.004(2) 0.000(2)
C25 0.055(3) 0.050(3) 0.057(3) 0.001(2) 0.002(2) -0.003(2)
C26 0.052(3) 0.047(3) 0.055(3) -0.005(2) 0.002(2) -0.004(2)
C27 0.083(4) 0.047(3) 0.082(4) -0.007(3) -0.015(3) -0.009(3)
C28 0.083(4) 0.059(3) 0.079(4) -0.017(3) -0.022(3) -0.010(3)
C29 0.053(3) 0.054(3) 0.061(3) -0.012(2) -0.002(2) -0.008(2)
C30 0.067(4) 0.079(4) 0.066(3) -0.013(3) -0.012(3) -0.012(3)
C31 0.061(4) 0.091(4) 0.054(3) 0.002(3) -0.010(2) -0.008(3)
C32 0.059(3) 0.068(3) 0.058(3) 0.007(2) -0.002(3) -0.002(3)
C33 0.053(3) 0.059(3) 0.053(3) 0.002(2) 0.001(2) -0.010(2)
C34 0.042(3) 0.055(3) 0.043(2) -0.004(2) 0.004(2) -0.006(2)
N1 0.051(2) 0.048(2) 0.047(2) -0.0009(17) -0.0012(18) -0.0053(18)
O1 0.094(3) 0.049(2) 0.089(3) 0.0103(18) -0.022(2) -0.0017(19)

loop_
_atom_type_symbol
_atom_type_description
_atom_type_scat_dispersion_real
_atom_type_scat_dispersion_imag
_atom_type_scat_source
C C 0.0033 0.0016 'International Tables Vol C Tables 4.2.6.8 and 6.1.1.4'
H H 0.0000 0.0000 'International Tables Vol C Tables 4.2.6.8 and 6.1.1.4'
N N 0.0061 0.0033 'International Tables Vol C Tables 4.2.6.8 and 6.1.1.4'
O O 0.0106 0.0060 'International Tables Vol C Tables 4.2.6.8 and 6.1.1.4'
Cl Cl 0.1484 0.1585 'International Tables Vol C Tables 4.2.6.8 and 6.1.1.4'

loop_
_citation_id
_citation_doi
_citation_year
1 10.26434/chemrxiv-2025-nqq2t 2025

loop_
_geom_angle_atom_site_label_1
_geom_angle_atom_site_label_2
_geom_angle_atom_site_label_3
_geom_angle
_geom_angle_site_symmetry_1
_geom_angle_site_symmetry_3
_geom_angle_publ_flag
C2 C1 C6 120.0 . . ?
C2 C1 Cl1 119.4(3) . . ?
C6 C1 Cl1 120.6(3) . . ?
C1 C2 C3 120.0 . . ?
C1 C2 H2 120.0 . . ?
C3 C2 H2 120.0 . . ?
C4 C3 C2 120.0 . . ?
C4 C3 H3 120.0 . . ?
C2 C3 H3 120.0 . . ?
C5 C4 C3 120.0 . . ?
C5 C4 H4 120.0 . . ?
C3 C4 H4 120.0 . . ?
C4 C5 C6 120.0 . . ?
C4 C5 H5 120.0 . . ?
C6 C5 H5 120.0 . . ?
C5 C6 C1 120.0 . . ?
C5 C6 C7 121.4(4) . . ?
C1 C6 C7 118.6(4) . . ?
C2' C1' C6' 120.0 . . ?
C2' C1' Cl1' 117.4(17) . . ?
C6' C1' Cl1' 122.3(17) . . ?
C1' C2' C3' 120.0 . . ?
C1' C2' H2' 120.0 . . ?
C3' C2' H2' 120.0 . . ?
C2' C3' C4' 120.0 . . ?
C2' C3' H3' 120.0 . . ?
C4' C3' H3' 120.0 . . ?
C5' C4' C3' 120.0 . . ?
C5' C4' H4' 120.0 . . ?
C3' C4' H4' 120.0 . . ?
C4' C5' C6' 120.0 . . ?
C4' C5' H5' 120.0 . . ?
C6' C5' H5' 120.0 . . ?
C5' C6' C1' 120.0 . . ?
C5' C6' C7 126.1(16) . . ?
C1' C6' C7 113.8(16) . . ?
C12 C7 C8 118.2(4) . . ?
C12 C7 C6 123.0(5) . . ?
C8 C7 C6 118.4(5) . . ?
C12 C7 C6' 114.8(11) . . ?
C8 C7 C6' 124.3(11) . . ?
C9 C8 C7 121.8(5) . . ?
C9 C8 H8 119.1 . . ?
C7 C8 H8 119.1 . . ?
C8 C9 C10 119.7(5) . . ?
C8 C9 H9 120.2 . . ?
C10 C9 H9 120.2 . . ?
C9 C10 C11 120.5(5) . . ?
C9 C10 H10 119.8 . . ?
C11 C10 H10 119.8 . . ?
C10 C11 C12 121.5(5) . . ?
C10 C11 H11 119.3 . . ?
C12 C11 H11 119.3 . . ?
C11 C12 C7 118.4(4) . . ?
C11 C12 C13 121.9(4) . . ?
C7 C12 C13 119.5(4) . . ?
C14 C13 C12 115.1(4) . . ?
C14 C13 C24 104.3(3) . . ?
C12 C13 C24 109.3(3) . . ?
C14 C13 H13 109.3 . . ?
C12 C13 H13 109.3 . . ?
C24 C13 H13 109.3 . . ?
C15 C14 C23 119.1(4) . . ?
C15 C14 C13 131.9(4) . . ?
C23 C14 C13 109.0(4) . . ?
C14 C15 C16 118.2(5) . . ?
C14 C15 H15 120.9 . . ?
C16 C15 H15 120.9 . . ?
C17 C16 C15 122.8(5) . . ?
C17 C16 H16 118.6 . . ?
C15 C16 H16 118.6 . . ?
C16 C17 C18 120.5(5) . . ?
C16 C17 H17 119.8 . . ?
C18 C17 H17 119.8 . . ?
C17 C18 C23 116.0(5) . . ?
C17 C18 C19 128.5(5) . . ?
C23 C18 C19 115.5(5) . . ?
C20 C19 C18 120.9(5) . . ?
C20 C19 H19 119.5 . . ?
C18 C19 H19 119.5 . . ?
C19 C20 C21 123.1(5) . . ?
C19 C20 H20 118.5 . . ?
C21 C20 H20 118.5 . . ?
C22 C21 C20 117.9(5) . . ?
C22 C21 H21 121.1 . . ?
C20 C21 H21 121.1 . . ?
C21 C22 C23 119.8(4) . . ?
C21 C22 C24 132.2(4) . . ?
C23 C22 C24 108.0(4) . . ?
C22 C23 C14 113.7(4) . . ?
C22 C23 C18 122.9(4) . . ?
C14 C23 C18 123.4(4) . . ?
C25 C24 C22 108.8(3) . . ?
C25 C24 C13 113.7(3) . . ?
C22 C24 C13 104.7(3) . . ?
C25 C24 H24 109.8 . . ?
C22 C24 H24 109.8 . . ?
C13 C24 H24 109.8 . . ?
O1 C25 C26 120.8(4) . . ?
O1 C25 C24 121.6(4) . . ?
C26 C25 C24 117.5(4) . . ?
N1 C26 C27 123.5(4) . . ?
N1 C26 C25 116.8(4) . . ?
C27 C26 C25 119.7(4) . . ?
C28 C27 C26 118.7(5) . . ?
C28 C27 H27 120.7 . . ?
C26 C27 H27 120.7 . . ?
C27 C28 C29 120.4(4) . . ?
C27 C28 H28 119.8 . . ?
C29 C28 H28 119.8 . . ?
C28 C29 C30 123.6(4) . . ?
C28 C29 C34 117.0(4) . . ?
C30 C29 C34 119.4(4) . . ?
C31 C30 C29 119.9(5) . . ?
C31 C30 H30 120.1 . . ?
C29 C30 H30 120.1 . . ?
C30 C31 C32 120.8(5) . . ?
C30 C31 H31 119.6 . . ?
C32 C31 H31 119.6 . . ?
C33 C32 C31 121.2(5) . . ?
C33 C32 H32 119.4 . . ?
C31 C32 H32 119.4 . . ?
C32 C33 C34 119.9(4) . . ?
C32 C33 H33 120.0 . . ?
C34 C33 H33 120.0 . . ?
N1 C34 C29 122.8(4) . . ?
N1 C34 C33 118.3(4) . . ?
C29 C34 C33 118.8(4) . . ?
C26 N1 C34 117.6(4) . . ?

loop_
_geom_bond_atom_site_label_1
_geom_bond_atom_site_label_2
_geom_bond_distance
_geom_bond_site_symmetry_2
_geom_bond_publ_flag
Cl1 C1 1.715(4) . ?
C1 C2 1.3900 . ?
C1 C6 1.3900 . ?
C2 C3 1.3900 . ?
C2 H2 0.9300 . ?
C3 C4 1.3900 . ?
C3 H3 0.9300 . ?
C4 C5 1.3900 . ?
C4 H4 0.9300 . ?
C5 C6 1.3900 . ?
C5 H5 0.9300 . ?
C6 C7 1.493(6) . ?
Cl1' C1' 1.657(14) . ?
C1' C2' 1.3900 . ?
C1' C6' 1.3900 . ?
C2' C3' 1.3900 . ?
C2' H2' 0.9300 . ?
C3' C4' 1.3900 . ?
C3' H3' 0.9300 . ?
C4' C5' 1.3900 . ?
C4' H4' 0.9300 . ?
C5' C6' 1.3900 . ?
C5' H5' 0.9300 . ?
C6' C7 1.573(13) . ?
C7 C12 1.402(6) . ?
C7 C8 1.406(6) . ?
C8 C9 1.349(7) . ?
C8 H8 0.9300 . ?
C9 C10 1.362(7) . ?
C9 H9 0.9300 . ?
C10 C11 1.366(6) . ?
C10 H10 0.9300 . ?
C11 C12 1.385(6) . ?
C11 H11 0.9300 . ?
C12 C13 1.525(6) . ?
C13 C14 1.510(6) . ?
C13 C24 1.581(5) . ?
C13 H13 0.9800 . ?
C14 C15 1.366(6) . ?
C14 C23 1.403(6) . ?
C15 C16 1.413(7) . ?
C15 H15 0.9300 . ?
C16 C17 1.365(8) . ?
C16 H16 0.9300 . ?
C17 C18 1.404(7) . ?
C17 H17 0.9300 . ?
C18 C23 1.408(6) . ?
C18 C19 1.412(7) . ?
C19 C20 1.351(7) . ?
C19 H19 0.9300 . ?
C20 C21 1.399(7) . ?
C20 H20 0.9300 . ?
C21 C22 1.366(6) . ?
C21 H21 0.9300 . ?
C22 C23 1.399(6) . ?
C22 C24 1.528(6) . ?
C24 C25 1.515(6) . ?
C24 H24 0.9800 . ?
C25 O1 1.228(5) . ?
C25 C26 1.491(6) . ?
C26 N1 1.316(5) . ?
C26 C27 1.410(6) . ?
C27 C28 1.356(6) . ?
C27 H27 0.9300 . ?
C28 C29 1.398(6) . ?
C28 H28 0.9300 . ?
C29 C30 1.410(6) . ?
C29 C34 1.414(6) . ?
C30 C31 1.355(7) . ?
C30 H30 0.9300 . ?
C31 C32 1.399(6) . ?
C31 H31 0.9300 . ?
C32 C33 1.348(6) . ?
C32 H32 0.9300 . ?
C33 C34 1.419(6) . ?
C33 H33 0.9300 . ?
C34 N1 1.364(5) . ?

loop_
_geom_torsion_atom_site_label_1
_geom_torsion_atom_site_label_2
_geom_torsion_atom_site_label_3
_geom_torsion_atom_site_label_4
_geom_torsion
_geom_torsion_site_symmetry_1
_geom_torsion_site_symmetry_2
_geom_torsion_site_symmetry_3
_geom_torsion_site_symmetry_4
_geom_torsion_publ_flag
C6 C1 C2 C3 0.0 . . . . ?
Cl1 C1 C2 C3 179.8(4) . . . . ?
C1 C2 C3 C4 0.0 . . . . ?
C2 C3 C4 C5 0.0 . . . . ?
C3 C4 C5 C6 0.0 . . . . ?
C4 C5 C6 C1 0.0 . . . . ?
C4 C5 C6 C7 -180.0(6) . . . . ?
C2 C1 C6 C5 0.0 . . . . ?
Cl1 C1 C6 C5 -179.8(5) . . . . ?
C2 C1 C6 C7 180.0(6) . . . . ?
Cl1 C1 C6 C7 0.1(6) . . . . ?
C6' C1' C2' C3' 0.0 . . . . ?
Cl1' C1' C2' C3' -173.6(19) . . . . ?
C1' C2' C3' C4' 0.0 . . . . ?
C2' C3' C4' C5' 0.0 . . . . ?
C3' C4' C5' C6' 0.0 . . . . ?
C4' C5' C6' C1' 0.0 . . . . ?
C4' C5' C6' C7 176(2) . . . . ?
C2' C1' C6' C5' 0.0 . . . . ?
Cl1' C1' C6' C5' 173(2) . . . . ?
C2' C1' C6' C7 -177(2) . . . . ?
Cl1' C1' C6' C7 -4(2) . . . . ?
C5 C6 C7 C12 99.5(5) . . . . ?
C1 C6 C7 C12 -80.5(6) . . . . ?
C5 C6 C7 C8 -73.0(6) . . . . ?
C1 C6 C7 C8 107.0(5) . . . . ?
C5' C6' C7 C12 -59.9(19) . . . . ?
C1' C6' C7 C12 116.7(14) . . . . ?
C5' C6' C7 C8 101.2(15) . . . . ?
C1' C6' C7 C8 -82.2(17) . . . . ?
C12 C7 C8 C9 2.5(7) . . . . ?
C6 C7 C8 C9 175.3(5) . . . . ?
C6' C7 C8 C9 -158.0(12) . . . . ?
C7 C8 C9 C10 -2.2(8) . . . . ?
C8 C9 C10 C11 0.9(8) . . . . ?
C9 C10 C11 C12 0.1(8) . . . . ?
C10 C11 C12 C7 0.2(7) . . . . ?
C10 C11 C12 C13 -174.0(4) . . . . ?
C8 C7 C12 C11 -1.4(6) . . . . ?
C6 C7 C12 C11 -173.9(4) . . . . ?
C6' C7 C12 C11 160.9(12) . . . . ?
C8 C7 C12 C13 172.9(4) . . . . ?
C6 C7 C12 C13 0.4(6) . . . . ?
C6' C7 C12 C13 -24.7(12) . . . . ?
C11 C12 C13 C14 -23.8(6) . . . . ?
C7 C12 C13 C14 162.1(4) . . . . ?
C11 C12 C13 C24 93.2(5) . . . . ?
C7 C12 C13 C24 -81.0(5) . . . . ?
C12 C13 C14 C15 -63.2(7) . . . . ?
C24 C13 C14 C15 177.1(5) . . . . ?
C12 C13 C14 C23 114.9(4) . . . . ?
C24 C13 C14 C23 -4.8(5) . . . . ?
C23 C14 C15 C16 0.7(8) . . . . ?
C13 C14 C15 C16 178.6(5) . . . . ?
C14 C15 C16 C17 -1.8(10) . . . . ?
C15 C16 C17 C18 1.8(11) . . . . ?
C16 C17 C18 C23 -0.5(9) . . . . ?
C16 C17 C18 C19 179.0(6) . . . . ?
C17 C18 C19 C20 -178.0(6) . . . . ?
C23 C18 C19 C20 1.6(9) . . . . ?
C18 C19 C20 C21 -1.0(10) . . . . ?
C19 C20 C21 C22 -0.3(8) . . . . ?
C20 C21 C22 C23 0.8(7) . . . . ?
C20 C21 C22 C24 178.9(5) . . . . ?
C21 C22 C23 C14 179.1(4) . . . . ?
C24 C22 C23 C14 0.6(5) . . . . ?
C21 C22 C23 C18 -0.2(7) . . . . ?
C24 C22 C23 C18 -178.7(4) . . . . ?
C15 C14 C23 C22 -178.8(4) . . . . ?
C13 C14 C23 C22 2.8(5) . . . . ?
C15 C14 C23 C18 0.5(7) . . . . ?
C13 C14 C23 C18 -177.9(4) . . . . ?
C17 C18 C23 C22 178.6(5) . . . . ?
C19 C18 C23 C22 -1.0(7) . . . . ?
C17 C18 C23 C14 -0.6(8) . . . . ?
C19 C18 C23 C14 179.8(5) . . . . ?
C21 C22 C24 C25 -59.8(6) . . . . ?
C23 C22 C24 C25 118.4(4) . . . . ?
C21 C22 C24 C13 178.2(5) . . . . ?
C23 C22 C24 C13 -3.5(4) . . . . ?
C14 C13 C24 C25 -113.7(4) . . . . ?
C12 C13 C24 C25 122.7(4) . . . . ?
C14 C13 C24 C22 5.0(4) . . . . ?
C12 C13 C24 C22 -118.6(4) . . . . ?
C22 C24 C25 O1 -90.1(5) . . . . ?
C13 C24 C25 O1 26.1(6) . . . . ?
C22 C24 C25 C26 86.6(4) . . . . ?
C13 C24 C25 C26 -157.1(4) . . . . ?
O1 C25 C26 N1 -174.8(4) . . . . ?
C24 C25 C26 N1 8.5(6) . . . . ?
O1 C25 C26 C27 6.0(7) . . . . ?
C24 C25 C26 C27 -170.8(4) . . . . ?
N1 C26 C27 C28 -0.9(8) . . . . ?
C25 C26 C27 C28 178.3(4) . . . . ?
C26 C27 C28 C29 -0.1(8) . . . . ?
C27 C28 C29 C30 -178.0(5) . . . . ?
C27 C28 C29 C34 1.2(7) . . . . ?
C28 C29 C30 C31 178.4(5) . . . . ?
C34 C29 C30 C31 -0.8(7) . . . . ?
C29 C30 C31 C32 1.3(8) . . . . ?
C30 C31 C32 C33 -0.6(8) . . . . ?
C31 C32 C33 C34 -0.7(7) . . . . ?
C28 C29 C34 N1 -1.4(7) . . . . ?
C30 C29 C34 N1 177.8(4) . . . . ?
C28 C29 C34 C33 -179.7(4) . . . . ?
C30 C29 C34 C33 -0.4(6) . . . . ?
C32 C33 C34 N1 -177.1(4) . . . . ?
C32 C33 C34 C29 1.2(6) . . . . ?
C27 C26 N1 C34 0.7(7) . . . . ?
C25 C26 N1 C34 -178.5(4) . . . . ?
C29 C34 N1 C26 0.5(6) . . . . ?
C33 C34 N1 C26 178.7(4) . . . . ?
